data_9011252
loop_
_publ_author_name
'Marsh, R. E.'
'Herbstein, F. H.'

_publ_section_title
;
 More space-group changes
;
_journal_coden_ASTM ASBSDK
_journal_issue 1
_journal_name_full
;
 Acta Crystallographica, Section B: Structural Science
;
_journal_page_first 77
_journal_page_last 88
_journal_paper_doi 10.1107/s0108768187009492
_journal_volume 44
_journal_year 1988
_chemical_formula_structural Cd2As3I
_chemical_formula_sum 'As3 Cd2 I'
_space_group_IT_number 15
_symmetry_space_group_name_Hall '-C 2yc'
_symmetry_space_group_name_H-M 'C 1 2/c 1'
_cell_angle_alpha 90
_cell_angle_beta 100.65
_cell_angle_gamma 90
_cell_length_a 8.436
_cell_length_b 9.594
_cell_length_c 7.952
_cell_formula_units_Z 4
_cell_volume 632.509
_database_code_amcsd 0009819
_exptl_crystal_density_diffrn 6.054
_cod_original_formula_sum 'Cd2 As3 I'
_cod_database_code 9011252
_amcsd_formula_title Cd2As3I

loop_
_space_group_symop_operation_xyz
x,y,z
1/2+x,1/2+y,z
x,-y,1/2+z
1/2+x,1/2-y,1/2+z
-x,y,1/2-z
1/2-x,1/2+y,1/2-z
-x,-y,-z
1/2-x,1/2-y,-z

loop_
_atom_site_label
_atom_site_fract_x
_atom_site_fract_y
_atom_site_fract_z
_atom_site_U_iso_or_equiv
Cd12 0.24510 0.14440 0.29000 0.02210
As13 0.12430 0.04720 -0.03070 0.01510
As2 0.50000 0.29050 0.25000 0.01290
I 0.00000 0.37360 0.25000 0.02410

loop_
_cod_related_entry_id
_cod_related_entry_database
_cod_related_entry_code
1 AMCSD 0009819
